data_7152976
loop_
_publ_author_name
'Bose, Purnandhu'
'Dutta, Ranjan'
'Ghosh, Pradyut'

_publ_section_title
;
 Tris(2-aminoethyl)amine based tripodal urea receptors for oxalate:
 encapsulation of staggered vs. planar conformers.
;
_journal_issue 28
_journal_name_full 'Organic &amp; biomolecular chemistry'
_journal_page_first 4581
_journal_page_last 4584
_journal_paper_doi 10.1039/c3ob41071d
_journal_volume 11
_journal_year 2013
_chemical_formula_sum 'C44 H65 F4 N8 O5'
_chemical_formula_weight 862.04
_chemical_name_systematic
;
?
;
_space_group_IT_number 14
_symmetry_cell_setting monoclinic
_symmetry_space_group_name_Hall '-P 2ybc'
_symmetry_space_group_name_H-M 'P 1 21/c 1'
_atom_sites_solution_hydrogens geom
_atom_sites_solution_primary direct
_atom_sites_solution_secondary difmap
_audit_creation_method SHELXL-97
_cell_angle_alpha 90.00
_cell_angle_beta 103.680(10)
_cell_angle_gamma 90.00
_cell_formula_units_Z 4
_cell_length_a 13.761(5)
_cell_length_b 14.036(5)
_cell_length_c 25.220(9)
_cell_measurement_reflns_used 9911
_cell_measurement_temperature 100(2)
_cell_measurement_theta_max 26.13
_cell_measurement_theta_min 2.51
_cell_volume 4733(3)
_computing_cell_refinement 'Bruker SMART'
_computing_data_collection 'Bruker SMART'
_computing_data_reduction 'Bruker SAINT'
_computing_molecular_graphics 'Bruker SHELXTL'
_computing_publication_material 'MERCURY 2.3'
_computing_structure_refinement 'SHELXL-97 (Sheldrick, 1997)'
_computing_structure_solution 'SHELXS-97 (Sheldrick, 1990)'
_diffrn_ambient_temperature 100(2)
_diffrn_measured_fraction_theta_full 0.999
_diffrn_measured_fraction_theta_max 0.999
_diffrn_measurement_device_type 'BRUKER CCD AREA DETECTOR'
_diffrn_measurement_method 'OMEGA SCAN'
_diffrn_radiation_monochromator graphite
_diffrn_radiation_source 'fine-focus sealed tube'
_diffrn_radiation_type MoK\a
_diffrn_radiation_wavelength 0.71073
_diffrn_reflns_av_R_equivalents 0.0406
_diffrn_reflns_av_sigmaI/netI 0.0368
_diffrn_reflns_limit_h_max 15
_diffrn_reflns_limit_h_min -16
_diffrn_reflns_limit_k_max 16
_diffrn_reflns_limit_k_min -16
_diffrn_reflns_limit_l_max 29
_diffrn_reflns_limit_l_min -29
_diffrn_reflns_number 32998
_diffrn_reflns_theta_full 25.00
_diffrn_reflns_theta_max 25.00
_diffrn_reflns_theta_min 1.52
_exptl_absorpt_coefficient_mu 0.091
_exptl_absorpt_correction_T_max 0.9821
_exptl_absorpt_correction_T_min 0.9647
_exptl_absorpt_correction_type multi-scan
_exptl_absorpt_process_details SADABS
_exptl_crystal_colour BLOCK
_exptl_crystal_density_diffrn 1.210
_exptl_crystal_density_method 'not measured'
_exptl_crystal_description COLORLESS
_exptl_crystal_F_000 1844
_exptl_crystal_size_max 0.40
_exptl_crystal_size_mid 0.30
_exptl_crystal_size_min 0.20
_refine_diff_density_max 0.821
_refine_diff_density_min -0.817
_refine_diff_density_rms 0.106
_refine_ls_extinction_method none
_refine_ls_goodness_of_fit_ref 1.063
_refine_ls_hydrogen_treatment CONSTRN
_refine_ls_matrix_type full
_refine_ls_number_parameters 554
_refine_ls_number_reflns 8333
_refine_ls_number_restraints 0
_refine_ls_restrained_S_all 1.063
_refine_ls_R_factor_all 0.1026
_refine_ls_R_factor_gt 0.0783
_refine_ls_shift/su_max 0.000
_refine_ls_shift/su_mean 0.000
_refine_ls_structure_factor_coef Fsqd
_refine_ls_weighting_details 'calc w=1/[\s^2^(Fo^2^)+(0.1744P)^2^+3.7746P] where P=(Fo^2^+2Fc^2^)/3'
_refine_ls_weighting_scheme calc
_refine_ls_wR_factor_gt 0.2411
_refine_ls_wR_factor_ref 0.2750
_reflns_number_gt 6101
_reflns_number_total 8333
_reflns_threshold_expression >2sigma(I)
_cod_data_source_file c3ob41071d.txt
_cod_data_source_block complex3
_cod_depositor_comments
;
The following automatic conversions were performed:

'_symmetry_cell_setting' value 'Monoclinic' changed to 'monoclinic'
according to /home/saulius/struct/CIF-dictionaries/cif_core.dic
dictionary named 'cif_core.dic' version 2.4.2 from
2011-04-26.

'_exptl_absorpt_correction_type' value 'MULTI-SCAN'
changed to 'multi-scan' according to
/home/saulius/struct/CIF-dictionaries/cif_core.dic dictionary named
'cif_core.dic' version 2.4.2 from 2011-04-26.

Automatic conversion script
Id: cif_fix_values 1891 2012-01-12 08:04:46Z andrius 
;
_cod_original_sg_symbol_H-M 'P2(1)/c '
_cod_database_code 7152976

loop_
_symmetry_equiv_pos_as_xyz
'x, y, z'
'-x, y+1/2, -z+1/2'
'-x, -y, -z'
'x, -y-1/2, z-1/2'

loop_
_atom_site_label
_atom_site_type_symbol
_atom_site_fract_x
_atom_site_fract_y
_atom_site_fract_z
_atom_site_U_iso_or_equiv
_atom_site_adp_type
_atom_site_occupancy
_atom_site_symmetry_multiplicity
_atom_site_calc_flag
_atom_site_refinement_flags
N1 N 0.18261(18) 0.19028(17) 0.44014(10) 0.0275(6) Uani 1 1 d .
N8 N 0.28618(18) 0.48539(18) 0.18495(9) 0.0257(6) Uani 1 1 d .
N3 N 0.2091(2) 0.5206(2) 0.39336(11) 0.0358(7) Uani 1 1 d .
H3 H 0.1745 0.5233 0.4176 0.043 Uiso 1 1 calc R
N7 N 0.16753(19) 0.36983(18) 0.61111(10) 0.0309(6) Uani 1 1 d .
H7 H 0.1139 0.3816 0.5865 0.037 Uiso 1 1 calc R
N2 N 0.1376(2) 0.3714(2) 0.37223(10) 0.0344(6) Uani 1 1 d .
H2 H 0.0936 0.3864 0.3900 0.041 Uiso 1 1 calc R
N6 N 0.2319(2) 0.3201(2) 0.53891(10) 0.0368(7) Uani 1 1 d .
H6 H 0.1792 0.3452 0.5184 0.044 Uiso 1 1 calc R
N5 N -0.1502(2) 0.2827(2) 0.46713(13) 0.0475(8) Uani 1 1 d .
H5 H -0.1070 0.3281 0.4715 0.057 Uiso 1 1 calc R
N4 N -0.0115(2) 0.1912(2) 0.46739(15) 0.0520(9) Uani 1 1 d .
H4 H 0.0187 0.2450 0.4680 0.062 Uiso 1 1 calc R
O5 O 0.04682(17) 0.56141(16) 0.45032(9) 0.0345(5) Uani 1 1 d .
O4 O 0.04901(18) 0.40369(16) 0.46885(10) 0.0388(6) Uani 1 1 d .
O1 O 0.25881(19) 0.42348(19) 0.33076(10) 0.0451(6) Uani 1 1 d .
O2 O -0.16420(18) 0.11824(19) 0.45822(10) 0.0456(6) Uani 1 1 d .
O3 O 0.31890(17) 0.28887(17) 0.62665(9) 0.0377(6) Uani 1 1 d .
F1 F 0.2388(2) 0.86147(18) 0.38802(15) 0.0865(10) Uani 1 1 d .
C21 C 0.2451(2) 0.3236(2) 0.59412(12) 0.0283(7) Uani 1 1 d .
C30 C 0.4519(2) 0.4802(2) 0.07820(13) 0.0341(7) Uani 1 1 d .
H30A H 0.4026 0.5082 0.0483 0.041 Uiso 1 1 calc R
H30B H 0.4503 0.4116 0.0732 0.041 Uiso 1 1 calc R
C3 C 0.2055(2) 0.4376(2) 0.36364(12) 0.0317(7) Uani 1 1 d .
C44 C 0.0277(2) 0.4898(2) 0.47659(12) 0.0274(7) Uani 1 1 d .
C22 C 0.1693(2) 0.3990(2) 0.66534(12) 0.0300(7) Uani 1 1 d .
C29 C 0.4261(3) 0.5047(3) 0.13254(14) 0.0391(8) Uani 1 1 d .
H29A H 0.4772 0.4794 0.1626 0.047 Uiso 1 1 calc R
H29B H 0.4241 0.5733 0.1367 0.047 Uiso 1 1 calc R
C12 C -0.1126(3) 0.1914(3) 0.46408(13) 0.0383(8) Uani 1 1 d .
C40 C 0.1978(2) 0.4192(3) 0.18613(14) 0.0380(8) Uani 1 1 d .
H40A H 0.2184 0.3540 0.1820 0.046 Uiso 1 1 calc R
H40B H 0.1829 0.4243 0.2217 0.046 Uiso 1 1 calc R
C32 C 0.3670(2) 0.4715(2) 0.23758(12) 0.0344(7) Uani 1 1 d .
H32A H 0.4223 0.5140 0.2368 0.041 Uiso 1 1 calc R
H32B H 0.3398 0.4903 0.2682 0.041 Uiso 1 1 calc R
C1 C 0.2171(2) 0.2118(2) 0.39029(13) 0.0337(7) Uani 1 1 d .
H1A H 0.2266 0.1528 0.3722 0.040 Uiso 1 1 calc R
H1B H 0.2810 0.2444 0.4002 0.040 Uiso 1 1 calc R
C19 C 0.2680(2) 0.1776(2) 0.48818(12) 0.0316(7) Uani 1 1 d .
H19A H 0.3221 0.1450 0.4770 0.038 Uiso 1 1 calc R
H19B H 0.2472 0.1383 0.5152 0.038 Uiso 1 1 calc R
C9 C 0.2263(3) 0.6925(3) 0.39092(15) 0.0418(8) Uani 1 1 d .
H9 H 0.1640 0.6986 0.3989 0.050 Uiso 1 1 calc R
C20 C 0.3053(2) 0.2746(2) 0.51365(13) 0.0352(7) Uani 1 1 d .
H20A H 0.3673 0.2655 0.5410 0.042 Uiso 1 1 calc R
H20B H 0.3191 0.3161 0.4855 0.042 Uiso 1 1 calc R
C36 C 0.2530(3) 0.5913(2) 0.18053(14) 0.0384(8) Uani 1 1 d .
H36A H 0.3108 0.6303 0.1797 0.046 Uiso 1 1 calc R
H36B H 0.2049 0.6001 0.1459 0.046 Uiso 1 1 calc R
C4 C 0.2669(2) 0.6024(2) 0.38647(12) 0.0341(7) Uani 1 1 d .
C28 C 0.3245(2) 0.4620(2) 0.13379(12) 0.0326(7) Uani 1 1 d .
H28A H 0.3288 0.3933 0.1308 0.039 Uiso 1 1 calc R
H28B H 0.2756 0.4843 0.1020 0.039 Uiso 1 1 calc R
C10 C 0.1154(3) 0.1055(2) 0.43107(15) 0.0410(8) Uani 1 1 d .
H10A H 0.1557 0.0481 0.4357 0.049 Uiso 1 1 calc R
H10B H 0.0752 0.1065 0.3939 0.049 Uiso 1 1 calc R
C2 C 0.1410(3) 0.2749(3) 0.35078(13) 0.0364(8) Uani 1 1 d .
H2A H 0.1591 0.2780 0.3159 0.044 Uiso 1 1 calc R
H2B H 0.0751 0.2463 0.3448 0.044 Uiso 1 1 calc R
C11 C 0.0475(3) 0.1033(3) 0.46998(17) 0.0500(10) Uani 1 1 d .
H11A H 0.0025 0.0494 0.4612 0.060 Uiso 1 1 calc R
H11B H 0.0874 0.0947 0.5069 0.060 Uiso 1 1 calc R
C27 C 0.0784(3) 0.4252(3) 0.67701(14) 0.0401(8) Uani 1 1 d .
H27 H 0.0191 0.4206 0.6503 0.048 Uiso 1 1 calc R
C6 C 0.4155(3) 0.6769(3) 0.36898(15) 0.0502(10) Uani 1 1 d .
H6A H 0.4788 0.6716 0.3621 0.060 Uiso 1 1 calc R
C5 C 0.3635(3) 0.5950(3) 0.37658(14) 0.0408(8) Uani 1 1 d .
H5A H 0.3923 0.5354 0.3752 0.049 Uiso 1 1 calc R
C34 C 0.4935(3) 0.3661(3) 0.29913(15) 0.0481(9) Uani 1 1 d .
H34A H 0.5510 0.3997 0.2924 0.058 Uiso 1 1 calc R
H34B H 0.4732 0.3982 0.3288 0.058 Uiso 1 1 calc R
C41 C 0.1012(3) 0.4384(3) 0.14251(15) 0.0458(9) Uani 1 1 d .
H41A H 0.1177 0.4508 0.1078 0.055 Uiso 1 1 calc R
H41B H 0.0687 0.4946 0.1525 0.055 Uiso 1 1 calc R
C33 C 0.4071(3) 0.3713(3) 0.24742(14) 0.0421(8) Uani 1 1 d .
H33A H 0.4309 0.3501 0.2161 0.050 Uiso 1 1 calc R
H33B H 0.3537 0.3289 0.2515 0.050 Uiso 1 1 calc R
C13 C -0.2500(3) 0.3104(3) 0.46392(13) 0.0412(8) Uani 1 1 d .
C18 C -0.2752(3) 0.4064(3) 0.45265(16) 0.0501(10) Uani 1 1 d .
H18 H -0.2272 0.4483 0.4457 0.060 Uiso 1 1 calc R
C42 C 0.0285(3) 0.3528(3) 0.13626(17) 0.0501(10) Uani 1 1 d .
H42A H -0.0327 0.3694 0.1099 0.060 Uiso 1 1 calc R
H42B H 0.0583 0.2993 0.1215 0.060 Uiso 1 1 calc R
C8 C 0.2804(3) 0.7729(3) 0.38325(19) 0.0548(10) Uani 1 1 d .
C37 C 0.2067(3) 0.6286(3) 0.22575(16) 0.0491(9) Uani 1 1 d .
H37A H 0.1573 0.5833 0.2319 0.059 Uiso 1 1 calc R
H37B H 0.2584 0.6337 0.2593 0.059 Uiso 1 1 calc R
C26 C 0.0776(3) 0.4580(3) 0.72896(16) 0.0485(10) Uani 1 1 d .
C25 C 0.1629(3) 0.4663(3) 0.77016(15) 0.0564(11) Uani 1 1 d .
H25 H 0.1613 0.4894 0.8045 0.068 Uiso 1 1 calc R
C14 C -0.3232(3) 0.2466(3) 0.47387(15) 0.0464(9) Uani 1 1 d .
H14 H -0.3091 0.1824 0.4810 0.056 Uiso 1 1 calc R
C31 C 0.5567(3) 0.5182(3) 0.07750(17) 0.0519(10) Uani 1 1 d .
H31A H 0.5577 0.5862 0.0816 0.078 Uiso 1 1 calc R
H31B H 0.5721 0.5019 0.0434 0.078 Uiso 1 1 calc R
H31C H 0.6054 0.4903 0.1070 0.078 Uiso 1 1 calc R
C23 C 0.2569(3) 0.4055(3) 0.70641(15) 0.0508(10) Uani 1 1 d .
H23 H 0.3182 0.3881 0.6998 0.061 Uiso 1 1 calc R
C16 C -0.4447(3) 0.3797(3) 0.46180(18) 0.0600(12) Uani 1 1 d .
H16 H -0.5087 0.4015 0.4615 0.072 Uiso 1 1 calc R
C7 C 0.3736(3) 0.7674(3) 0.37149(19) 0.0600(11) Uani 1 1 d .
H7A H 0.4074 0.8222 0.3654 0.072 Uiso 1 1 calc R
C15 C -0.4171(3) 0.2840(3) 0.47253(18) 0.0593(12) Uani 1 1 d .
C17 C -0.3709(3) 0.4401(4) 0.45165(18) 0.0592(11) Uani 1 1 d .
H17 H -0.3857 0.5040 0.4441 0.071 Uiso 1 1 calc R
C43 C 0.0020(3) 0.3211(3) 0.18863(19) 0.0596(11) Uani 1 1 d .
H43A H 0.0616 0.3008 0.2144 0.089 Uiso 1 1 calc R
H43B H -0.0446 0.2692 0.1810 0.089 Uiso 1 1 calc R
H43C H -0.0276 0.3734 0.2037 0.089 Uiso 1 1 calc R
C24 C 0.2505(4) 0.4385(4) 0.75768(16) 0.0663(13) Uani 1 1 d .
C39 C 0.1945(8) 0.8025(4) 0.1904(4) 0.135(3) Uani 1 1 d .
H39A H 0.2559 0.8232 0.2144 0.203 Uiso 1 1 calc R
H39B H 0.1460 0.8528 0.1860 0.203 Uiso 1 1 calc R
H39C H 0.2065 0.7864 0.1555 0.203 Uiso 1 1 calc R
C35 C 0.5234(4) 0.2658(4) 0.3161(2) 0.0762(14) Uani 1 1 d .
H35A H 0.4677 0.2330 0.3245 0.114 Uiso 1 1 calc R
H35B H 0.5781 0.2667 0.3478 0.114 Uiso 1 1 calc R
H35C H 0.5436 0.2335 0.2869 0.114 Uiso 1 1 calc R
C38 C 0.1585(7) 0.7227(5) 0.2126(3) 0.119(3) Uani 1 1 d .
H38A H 0.0941 0.7092 0.1882 0.143 Uiso 1 1 calc R
H38B H 0.1442 0.7448 0.2464 0.143 Uiso 1 1 calc R
F2 F -0.4877(2) 0.2225(2) 0.48370(15) 0.0909(11) Uani 1 1 d .
F3 F -0.0047(7) 0.4759(7) 0.7404(3) 0.244(4) Uani 1 1 d .
F4 F 0.3369(3) 0.4503(5) 0.79478(17) 0.170(2) Uani 1 1 d .

loop_
_atom_site_aniso_label
_atom_site_aniso_U_11
_atom_site_aniso_U_22
_atom_site_aniso_U_33
_atom_site_aniso_U_23
_atom_site_aniso_U_13
_atom_site_aniso_U_12
N1 0.0257(13) 0.0291(13) 0.0276(13) 0.0013(10) 0.0059(10) -0.0010(10)
N8 0.0234(12) 0.0342(14) 0.0211(12) 0.0015(10) 0.0086(10) -0.0008(10)
N3 0.0369(15) 0.0446(17) 0.0321(14) 0.0038(12) 0.0207(12) -0.0024(12)
N7 0.0286(13) 0.0368(15) 0.0254(13) -0.0017(11) 0.0023(10) 0.0070(11)
N2 0.0346(15) 0.0422(16) 0.0309(14) 0.0078(12) 0.0168(12) 0.0026(12)
N6 0.0368(15) 0.0460(17) 0.0257(13) -0.0050(12) 0.0033(11) 0.0152(13)
N5 0.0317(16) 0.0529(19) 0.0568(19) 0.0042(15) 0.0087(14) -0.0187(14)
N4 0.0337(17) 0.0514(19) 0.071(2) 0.0178(16) 0.0129(15) -0.0139(14)
O5 0.0388(13) 0.0353(12) 0.0348(12) 0.0003(9) 0.0196(10) -0.0053(10)
O4 0.0434(14) 0.0335(12) 0.0469(14) 0.0072(10) 0.0252(11) 0.0125(10)
O1 0.0518(15) 0.0552(16) 0.0373(13) -0.0027(11) 0.0285(12) -0.0084(12)
O2 0.0409(14) 0.0556(16) 0.0441(14) -0.0150(11) 0.0174(11) -0.0254(12)
O3 0.0317(12) 0.0453(13) 0.0327(12) 0.0012(10) 0.0006(10) 0.0103(10)
F1 0.0543(16) 0.0444(15) 0.158(3) 0.0019(16) 0.0202(17) -0.0058(12)
C21 0.0282(16) 0.0270(15) 0.0284(15) -0.0023(12) 0.0041(12) -0.0022(12)
C30 0.0342(17) 0.0433(19) 0.0282(16) 0.0036(14) 0.0144(13) 0.0018(14)
C3 0.0308(16) 0.0418(18) 0.0243(15) 0.0081(13) 0.0098(13) 0.0024(14)
C44 0.0161(13) 0.0357(17) 0.0293(15) 0.0016(13) 0.0033(12) 0.0012(12)
C22 0.0341(16) 0.0300(16) 0.0254(15) 0.0001(12) 0.0063(13) 0.0000(13)
C29 0.0420(19) 0.044(2) 0.0365(18) -0.0037(15) 0.0193(15) -0.0053(16)
C12 0.0370(18) 0.053(2) 0.0252(16) 0.0034(14) 0.0085(13) -0.0147(16)
C40 0.0288(17) 0.047(2) 0.0391(18) 0.0014(15) 0.0091(14) -0.0032(15)
C32 0.0291(16) 0.050(2) 0.0251(15) 0.0023(14) 0.0077(13) -0.0028(14)
C1 0.0368(18) 0.0364(18) 0.0306(16) -0.0060(13) 0.0137(14) -0.0017(14)
C19 0.0278(16) 0.0373(17) 0.0299(16) -0.0030(13) 0.0074(12) 0.0086(13)
C9 0.0262(17) 0.048(2) 0.049(2) 0.0047(16) 0.0043(15) -0.0013(15)
C20 0.0249(16) 0.048(2) 0.0326(16) -0.0078(14) 0.0056(13) 0.0010(14)
C36 0.0366(18) 0.0424(19) 0.0364(18) 0.0040(15) 0.0092(14) 0.0037(15)
C4 0.0293(16) 0.049(2) 0.0238(15) 0.0037(13) 0.0053(12) -0.0029(14)
C28 0.0322(17) 0.0412(18) 0.0261(15) 0.0019(13) 0.0104(13) 0.0027(14)
C10 0.042(2) 0.0355(19) 0.0422(19) 0.0033(15) 0.0031(15) -0.0092(15)
C2 0.0375(18) 0.046(2) 0.0265(16) 0.0019(14) 0.0084(13) -0.0078(15)
C11 0.043(2) 0.048(2) 0.057(2) 0.0238(18) 0.0062(17) -0.0115(17)
C27 0.0378(19) 0.045(2) 0.0384(18) -0.0055(15) 0.0098(15) -0.0009(15)
C6 0.0291(18) 0.077(3) 0.045(2) -0.0123(19) 0.0113(15) -0.0187(19)
C5 0.0327(18) 0.056(2) 0.0343(18) -0.0049(16) 0.0090(14) -0.0038(16)
C34 0.041(2) 0.059(2) 0.039(2) 0.0053(17) -0.0012(16) 0.0106(18)
C41 0.0330(18) 0.059(2) 0.045(2) 0.0034(17) 0.0064(15) -0.0042(17)
C33 0.041(2) 0.047(2) 0.0381(19) 0.0025(15) 0.0092(15) 0.0023(16)
C13 0.0364(19) 0.056(2) 0.0290(17) -0.0076(15) 0.0031(14) -0.0163(16)
C18 0.037(2) 0.063(3) 0.048(2) 0.0010(18) 0.0047(16) -0.0163(18)
C42 0.0313(19) 0.059(2) 0.059(2) -0.0049(19) 0.0093(17) -0.0053(17)
C8 0.038(2) 0.049(2) 0.072(3) 0.003(2) 0.0026(19) -0.0073(18)
C37 0.049(2) 0.053(2) 0.050(2) -0.0055(18) 0.0213(18) 0.0065(18)
C26 0.052(2) 0.058(2) 0.046(2) -0.0048(18) 0.0319(19) 0.0030(19)
C25 0.074(3) 0.070(3) 0.0267(18) -0.0043(17) 0.0147(18) 0.017(2)
C14 0.042(2) 0.056(2) 0.045(2) -0.0176(17) 0.0179(16) -0.0201(18)
C31 0.049(2) 0.062(3) 0.049(2) 0.0069(19) 0.0223(18) -0.0089(19)
C23 0.042(2) 0.073(3) 0.0355(19) -0.0114(18) 0.0061(16) 0.0123(19)
C16 0.040(2) 0.076(3) 0.065(3) -0.026(2) 0.0136(19) -0.010(2)
C7 0.044(2) 0.064(3) 0.070(3) -0.001(2) 0.010(2) -0.026(2)
C15 0.046(2) 0.075(3) 0.064(3) -0.031(2) 0.028(2) -0.031(2)
C17 0.049(2) 0.068(3) 0.057(3) -0.008(2) 0.0046(19) -0.008(2)
C43 0.044(2) 0.069(3) 0.067(3) -0.011(2) 0.016(2) -0.014(2)
C24 0.064(3) 0.095(4) 0.030(2) -0.015(2) -0.0084(18) 0.019(3)
C39 0.226(10) 0.052(3) 0.165(7) 0.009(4) 0.118(7) 0.025(4)
C35 0.075(3) 0.079(3) 0.063(3) 0.006(2) -0.007(2) 0.023(3)
C38 0.186(7) 0.102(5) 0.094(4) 0.014(4) 0.081(5) 0.084(5)
F2 0.0638(17) 0.086(2) 0.142(3) -0.0378(19) 0.0624(19) -0.0346(15)
F3 0.260(9) 0.287(9) 0.221(8) -0.054(6) 0.128(7) -0.017(7)
F4 0.109(3) 0.296(7) 0.083(3) -0.068(3) -0.018(2) 0.048(4)

loop_
_atom_type_symbol
_atom_type_description
_atom_type_scat_dispersion_real
_atom_type_scat_dispersion_imag
_atom_type_scat_source
C C 0.0033 0.0016 'International Tables Vol C Tables 4.2.6.8 and 6.1.1.4'
H H 0.0000 0.0000 'International Tables Vol C Tables 4.2.6.8 and 6.1.1.4'
N N 0.0061 0.0033 'International Tables Vol C Tables 4.2.6.8 and 6.1.1.4'
O O 0.0106 0.0060 'International Tables Vol C Tables 4.2.6.8 and 6.1.1.4'
F F 0.0171 0.0103 'International Tables Vol C Tables 4.2.6.8 and 6.1.1.4'

loop_
_geom_angle_atom_site_label_1
_geom_angle_atom_site_label_2
_geom_angle_atom_site_label_3
_geom_angle
_geom_angle_site_symmetry_1
_geom_angle_site_symmetry_3
C1 N1 C19 111.6(2) . .
C1 N1 C10 110.2(2) . .
C19 N1 C10 111.8(2) . .
C32 N8 C40 108.8(2) . .
C32 N8 C28 112.2(2) . .
C40 N8 C28 108.5(2) . .
C32 N8 C36 109.0(2) . .
C40 N8 C36 111.1(2) . .
C28 N8 C36 107.3(2) . .
C3 N3 C4 124.2(3) . .
C3 N3 H3 117.9 . .
C4 N3 H3 117.9 . .
C21 N7 C22 125.9(3) . .
C21 N7 H7 117.0 . .
C22 N7 H7 117.0 . .
C3 N2 C2 119.1(3) . .
C3 N2 H2 120.4 . .
C2 N2 H2 120.4 . .
C21 N6 C20 121.5(3) . .
C21 N6 H6 119.3 . .
C20 N6 H6 119.3 . .
C12 N5 C13 128.3(3) . .
C12 N5 H5 115.8 . .
C13 N5 H5 115.8 . .
C12 N4 C11 123.1(3) . .
C12 N4 H4 118.5 . .
C11 N4 H4 118.5 . .
O5 O5 C44 0(10) 1 .
O4 O4 C44 0(10) 1 .
O3 C21 N6 123.4(3) . .
O3 C21 N7 122.8(3) . .
N6 C21 N7 113.7(3) . .
C29 C30 C31 110.3(3) . .
C29 C30 H30A 109.6 . .
C31 C30 H30A 109.6 . .
C29 C30 H30B 109.6 . .
C31 C30 H30B 109.6 . .
H30A C30 H30B 108.1 . .
O1 C3 N2 121.9(3) . .
O1 C3 N3 123.0(3) . .
N2 C3 N3 115.1(3) . .
O5 C44 O5 0.0(2) 1 .
O5 C44 O4 126.3(3) 1 .
O5 C44 O4 126.3(3) . .
O5 C44 O4 126.3(3) 1 1
O5 C44 O4 126.3(3) . 1
O4 C44 O4 0.0(2) . 1
O5 C44 C44 116.5(3) 1 3_566
O5 C44 C44 116.5(3) . 3_566
O4 C44 C44 117.2(3) . 3_566
O4 C44 C44 117.2(3) 1 3_566
C23 C22 C27 119.0(3) . .
C23 C22 N7 123.2(3) . .
C27 C22 N7 117.7(3) . .
C28 C29 C30 109.7(3) . .
C28 C29 H29A 109.7 . .
C30 C29 H29A 109.7 . .
C28 C29 H29B 109.7 . .
C30 C29 H29B 109.7 . .
H29A C29 H29B 108.2 . .
O2 C12 N4 123.3(4) . .
O2 C12 N5 124.1(3) . .
N4 C12 N5 112.5(3) . .
C41 C40 N8 115.8(3) . .
C41 C40 H40A 108.3 . .
N8 C40 H40A 108.3 . .
C41 C40 H40B 108.3 . .
N8 C40 H40B 108.3 . .
H40A C40 H40B 107.4 . .
C33 C32 N8 115.1(3) . .
C33 C32 H32A 108.5 . .
N8 C32 H32A 108.5 . .
C33 C32 H32B 108.5 . .
N8 C32 H32B 108.5 . .
H32A C32 H32B 107.5 . .
N1 C1 C2 111.2(3) . .
N1 C1 H1A 109.4 . .
C2 C1 H1A 109.4 . .
N1 C1 H1B 109.4 . .
C2 C1 H1B 109.4 . .
H1A C1 H1B 108.0 . .
N1 C19 C20 110.8(2) . .
N1 C19 H19A 109.5 . .
C20 C19 H19A 109.5 . .
N1 C19 H19B 109.5 . .
C20 C19 H19B 109.5 . .
H19A C19 H19B 108.1 . .
C8 C9 C4 119.1(3) . .
C8 C9 H9 120.4 . .
C4 C9 H9 120.4 . .
N6 C20 C19 111.7(3) . .
N6 C20 H20A 109.3 . .
C19 C20 H20A 109.3 . .
N6 C20 H20B 109.3 . .
C19 C20 H20B 109.3 . .
H20A C20 H20B 107.9 . .
C37 C36 N8 116.3(3) . .
C37 C36 H36A 108.2 . .
N8 C36 H36A 108.2 . .
C37 C36 H36B 108.2 . .
N8 C36 H36B 108.2 . .
H36A C36 H36B 107.4 . .
C9 C4 C5 119.5(3) . .
C9 C4 N3 118.2(3) . .
C5 C4 N3 122.3(3) . .
C29 C28 N8 115.5(3) . .
C29 C28 H28A 108.4 . .
N8 C28 H28A 108.4 . .
C29 C28 H28B 108.4 . .
N8 C28 H28B 108.4 . .
H28A C28 H28B 107.5 . .
N1 C10 C11 112.0(3) . .
N1 C10 H10A 109.2 . .
C11 C10 H10A 109.2 . .
N1 C10 H10B 109.2 . .
C11 C10 H10B 109.2 . .
H10A C10 H10B 107.9 . .
N2 C2 C1 111.6(3) . .
N2 C2 H2A 109.3 . .
C1 C2 H2A 109.3 . .
N2 C2 H2B 109.3 . .
C1 C2 H2B 109.3 . .
H2A C2 H2B 108.0 . .
N4 C11 C10 112.0(3) . .
N4 C11 H11A 109.2 . .
C10 C11 H11A 109.2 . .
N4 C11 H11B 109.2 . .
C10 C11 H11B 109.2 . .
H11A C11 H11B 107.9 . .
C26 C27 C22 119.4(3) . .
C26 C27 H27 120.3 . .
C22 C27 H27 120.3 . .
C5 C6 C7 120.8(3) . .
C5 C6 H6A 119.6 . .
C7 C6 H6A 119.6 . .
C6 C5 C4 119.9(4) . .
C6 C5 H5A 120.1 . .
C4 C5 H5A 120.1 . .
C35 C34 C33 112.9(4) . .
C35 C34 H34A 109.0 . .
C33 C34 H34A 109.0 . .
C35 C34 H34B 109.0 . .
C33 C34 H34B 109.0 . .
H34A C34 H34B 107.8 . .
C40 C41 C42 111.5(3) . .
C40 C41 H41A 109.3 . .
C42 C41 H41A 109.3 . .
C40 C41 H41B 109.3 . .
C42 C41 H41B 109.3 . .
H41A C41 H41B 108.0 . .
C32 C33 C34 111.2(3) . .
C32 C33 H33A 109.4 . .
C34 C33 H33A 109.4 . .
C32 C33 H33B 109.4 . .
C34 C33 H33B 109.4 . .
H33A C33 H33B 108.0 . .
C18 C13 N5 117.8(3) . .
C18 C13 C14 119.5(4) . .
N5 C13 C14 122.7(4) . .
C17 C18 C13 121.0(4) . .
C17 C18 H18 119.5 . .
C13 C18 H18 119.5 . .
C43 C42 C41 114.9(3) . .
C43 C42 H42A 108.5 . .
C41 C42 H42A 108.5 . .
C43 C42 H42B 108.5 . .
C41 C42 H42B 108.5 . .
H42A C42 H42B 107.5 . .
C7 C8 F1 119.4(4) . .
C7 C8 C9 122.5(4) . .
F1 C8 C9 118.1(4) . .
C38 C37 C36 112.5(4) . .
C38 C37 H37A 109.1 . .
C36 C37 H37A 109.1 . .
C38 C37 H37B 109.1 . .
C36 C37 H37B 109.1 . .
H37A C37 H37B 107.8 . .
F3 C26 C25 117.6(5) . .
F3 C26 C27 119.4(5) . .
C25 C26 C27 122.9(3) . .
C24 C25 C26 116.2(3) . .
C24 C25 H25 121.9 . .
C26 C25 H25 121.9 . .
C15 C14 C13 117.0(4) . .
C15 C14 H14 121.5 . .
C13 C14 H14 121.5 . .
C30 C31 H31A 109.5 . .
C30 C31 H31B 109.5 . .
H31A C31 H31B 109.5 . .
C30 C31 H31C 109.5 . .
H31A C31 H31C 109.5 . .
H31B C31 H31C 109.5 . .
C22 C23 C24 118.5(4) . .
C22 C23 H23 120.7 . .
C24 C23 H23 120.7 . .
C17 C16 C15 116.2(4) . .
C17 C16 H16 121.9 . .
C15 C16 H16 121.9 . .
C8 C7 C6 118.1(4) . .
C8 C7 H7A 120.9 . .
C6 C7 H7A 120.9 . .
F2 C15 C14 117.1(4) . .
F2 C15 C16 117.8(4) . .
C14 C15 C16 125.1(4) . .
C16 C17 C18 121.2(4) . .
C16 C17 H17 119.4 . .
C18 C17 H17 119.4 . .
C42 C43 H43A 109.5 . .
C42 C43 H43B 109.5 . .
H43A C43 H43B 109.5 . .
C42 C43 H43C 109.5 . .
H43A C43 H43C 109.5 . .
H43B C43 H43C 109.5 . .
F4 C24 C25 119.2(4) . .
F4 C24 C23 116.7(4) . .
C25 C24 C23 123.9(4) . .
C38 C39 H39A 109.5 . .
C38 C39 H39B 109.5 . .
H39A C39 H39B 109.5 . .
C38 C39 H39C 109.5 . .
H39A C39 H39C 109.5 . .
H39B C39 H39C 109.5 . .
C34 C35 H35A 109.5 . .
C34 C35 H35B 109.5 . .
H35A C35 H35B 109.5 . .
C34 C35 H35C 109.5 . .
H35A C35 H35C 109.5 . .
H35B C35 H35C 109.5 . .
C39 C38 C37 128.6(7) . .
C39 C38 H38A 105.2 . .
C37 C38 H38A 105.2 . .
C39 C38 H38B 105.2 . .
C37 C38 H38B 105.2 . .
H38A C38 H38B 105.9 . .

loop_
_geom_bond_atom_site_label_1
_geom_bond_atom_site_label_2
_geom_bond_distance
_geom_bond_site_symmetry_2
N1 C1 1.477(4) .
N1 C19 1.486(4) .
N1 C10 1.491(4) .
N8 C32 1.529(4) .
N8 C40 1.537(4) .
N8 C28 1.540(4) .
N8 C36 1.552(4) .
N3 C3 1.380(4) .
N3 C4 1.431(4) .
N3 H3 0.8600 .
N7 C21 1.400(4) .
N7 C22 1.422(4) .
N7 H7 0.8600 .
N2 C3 1.371(4) .
N2 C2 1.464(4) .
N2 H2 0.8600 .
N6 C21 1.362(4) .
N6 C20 1.463(4) .
N6 H6 0.8600 .
N5 C12 1.391(5) .
N5 C13 1.412(5) .
N5 H5 0.8600 .
N4 C12 1.374(5) .
N4 C11 1.469(5) .
N4 H4 0.8600 .
O5 O5 0.000(7) 1
O5 C44 1.265(4) .
O4 O4 0.0000 1
O4 C44 1.270(4) .
O1 C3 1.246(4) .
O2 C12 1.237(4) .
O3 C21 1.244(4) .
F1 C8 1.386(5) .
C30 C29 1.534(4) .
C30 C31 1.541(5) .
C30 H30A 0.9700 .
C30 H30B 0.9700 .
C44 O5 1.265(4) 1
C44 O4 1.270(4) 1
C44 C44 1.575(6) 3_566
C22 C23 1.394(5) .
C22 C27 1.400(5) .
C29 C28 1.528(5) .
C29 H29A 0.9700 .
C29 H29B 0.9700 .
C40 C41 1.535(5) .
C40 H40A 0.9700 .
C40 H40B 0.9700 .
C32 C33 1.510(5) .
C32 H32A 0.9700 .
C32 H32B 0.9700 .
C1 C2 1.542(5) .
C1 H1A 0.9700 .
C1 H1B 0.9700 .
C19 C20 1.542(5) .
C19 H19A 0.9700 .
C19 H19B 0.9700 .
C9 C8 1.390(5) .
C9 C4 1.397(5) .
C9 H9 0.9300 .
C20 H20A 0.9700 .
C20 H20B 0.9700 .
C36 C37 1.524(5) .
C36 H36A 0.9700 .
C36 H36B 0.9700 .
C4 C5 1.414(5) .
C28 H28A 0.9700 .
C28 H28B 0.9700 .
C10 C11 1.507(5) .
C10 H10A 0.9700 .
C10 H10B 0.9700 .
C2 H2A 0.9700 .
C2 H2B 0.9700 .
C11 H11A 0.9700 .
C11 H11B 0.9700 .
C27 C26 1.391(5) .
C27 H27 0.9300 .
C6 C5 1.391(5) .
C6 C7 1.402(6) .
C6 H6A 0.9300 .
C5 H5A 0.9300 .
C34 C35 1.500(6) .
C34 C33 1.545(5) .
C34 H34A 0.9700 .
C34 H34B 0.9700 .
C41 C42 1.548(5) .
C41 H41A 0.9700 .
C41 H41B 0.9700 .
C33 H33A 0.9700 .
C33 H33B 0.9700 .
C13 C18 1.404(6) .
C13 C14 1.414(5) .
C18 C17 1.394(6) .
C18 H18 0.9300 .
C42 C43 1.517(6) .
C42 H42A 0.9700 .
C42 H42B 0.9700 .
C8 C7 1.386(6) .
C37 C38 1.480(7) .
C37 H37A 0.9700 .
C37 H37B 0.9700 .
C26 F3 1.259(8) .
C26 C25 1.377(6) .
C25 C24 1.372(6) .
C25 H25 0.9300 .
C14 C15 1.387(6) .
C14 H14 0.9300 .
C31 H31A 0.9600 .
C31 H31B 0.9600 .
C31 H31C 0.9600 .
C23 C24 1.396(5) .
C23 H23 0.9300 .
C16 C17 1.392(6) .
C16 C15 1.406(7) .
C16 H16 0.9300 .
C7 H7A 0.9300 .
C15 F2 1.378(5) .
C17 H17 0.9300 .
C43 H43A 0.9600 .
C43 H43B 0.9600 .
C43 H43C 0.9600 .
C24 F4 1.338(6) .
C39 C38 1.395(9) .
C39 H39A 0.9600 .
C39 H39B 0.9600 .
C39 H39C 0.9600 .
C35 H35A 0.9600 .
C35 H35B 0.9600 .
C35 H35C 0.9600 .
C38 H38A 0.9700 .
C38 H38B 0.9700 .

loop_
_geom_hbond_atom_site_label_D
_geom_hbond_atom_site_label_H
_geom_hbond_atom_site_label_A
_geom_hbond_distance_DH
_geom_hbond_distance_HA
_geom_hbond_distance_DA
_geom_hbond_angle_DHA
_geom_hbond_site_symmetry_A
N4 H4 O4 0.86 2.27 3.095(4) 161.9 1
N5 H5 O4 0.86 2.41 3.216(4) 156.2 1
N6 H6 O4 0.86 2.09 2.954(4) 178.8 1
N2 H2 O4 0.86 2.23 3.006(3) 150.2 1
N3 H3 O5 0.86 2.18 2.983(3) 155.9 1
N5 H5 O5 0.86 2.49 3.121(4) 130.8 3_566
N7 H7 O5 0.86 2.33 3.142(4) 157.7 3_566
